data_2007090
loop_
_publ_author_name
'Okabe,  Nobuo '
' Koizumi, Makiko'

_publ_contact_author
; Nobuo Okabe
Faculty of Pharmaceutical Sciences
Kinki University
Kowakae 3-4-1
Higashiosaka
Osaka 577
Japan
;
_publ_section_title
;
 Diaquabis(2-pyridinecarboxylato-<i>N</i>,<i>O</i>)manganese(II)
;
_journal_issue 3
_journal_name_full 'Acta Crystallographica Section C'
_journal_page_first 288
_journal_page_last 290
_journal_paper_doi 10.1107/S0108270197016326
_journal_volume 54
_journal_year 1998
_chemical_formula_iupac '[Mn (C6 H4 N O2)2 (H2 O)2]'
_chemical_formula_moiety ' [Mn(C~6~H~4~NO~2~)~2~(H~2~O)~2~]'
_chemical_formula_sum 'C12 H12 Mn N2 O6'
_chemical_formula_weight 335.17
_space_group_IT_number 14
_symmetry_cell_setting monoclinic
_symmetry_space_group_name_Hall '-P 2yn'
_symmetry_space_group_name_H-M 'P 1 21/n 1'
_atom_type_scat_source 'International Tables for X-ray Crystallography Vol.IV'
_cell_angle_alpha 90
_cell_angle_beta 106.460(10)
_cell_angle_gamma 90
_cell_formula_units_Z 4
_cell_length_a 11.708(2)
_cell_length_b 8.991(2)
_cell_length_c 14.994(2)
_cell_measurement_reflns_used 25
_cell_measurement_temperature 296
_cell_measurement_theta_max 23.00
_cell_measurement_theta_min 21.05
_cell_volume 1513.7(5)
_computing_cell_refinement 'MSC/AFC Diffractometer Control Software'
_computing_data_collection
;MSC/AFC Diffractometer Control Software (Molecular Structure Corporation,
 1988)
;
_computing_data_reduction 'TEXSAN TEXRAY (Molecular Structure Corporation, 1985)'
_computing_molecular_graphics 'ORTEPII (Johnson, 1976)'
_computing_structure_refinement 'TEXSAN TEXRAY'
_computing_structure_solution 'SHELX86 (Sheldrick, 1985), DIRDIF (Beurskens, 1984)'
_diffrn_measurement_device 'Rigaku AFC5R'
_diffrn_measurement_method \w-2\q
_diffrn_radiation_type MoK\a
_diffrn_radiation_wavelength 0.71069
_diffrn_reflns_av_R_equivalents 0.023
_diffrn_reflns_limit_h_max 15
_diffrn_reflns_limit_h_min 0
_diffrn_reflns_limit_k_max 10
_diffrn_reflns_limit_k_min 0
_diffrn_reflns_limit_l_max 18
_diffrn_reflns_limit_l_min -19
_diffrn_reflns_number 3876
_diffrn_reflns_theta_max 27.5
_diffrn_standards_decay_% 0.50
_diffrn_standards_interval_count 150
_diffrn_standards_number 3
_exptl_absorpt_coefficient_mu 0.862
_exptl_absorpt_correction_T_max 0.772
_exptl_absorpt_correction_T_min 0.703
_exptl_absorpt_correction_type '\y scans (North, Phillips & Mathews, 1968)'
_exptl_crystal_colour colorless
_exptl_crystal_density_diffrn 1.471
_exptl_crystal_density_meas ?
_exptl_crystal_description prism
_exptl_crystal_size_max 0.40
_exptl_crystal_size_mid 0.30
_exptl_crystal_size_min 0.30
_refine_diff_density_max 0.44
_refine_diff_density_min -0.27
_refine_ls_extinction_method none
_refine_ls_goodness_of_fit_obs 1.76
_refine_ls_hydrogen_treatment refall
_refine_ls_number_parameters 238
_refine_ls_number_reflns 2601
_refine_ls_R_factor_obs .036
_refine_ls_shift/esd_max 0.02
_refine_ls_structure_factor_coef F
_refine_ls_weighting_details 'w = 4F~o~^2^/\s^2^(F~o~^2^)'
_refine_ls_weighting_scheme calc
_refine_ls_wR_factor_obs .046
_reflns_number_observed 2601
_reflns_number_total 3703
_reflns_observed_criterion I>3\s(I)
_cod_data_source_file jz1229.cif
_cod_data_source_block global
_cod_depositor_comments
;
The following automatic conversions were performed:

'_exptl_crystal_density_meas' value 'not determined' was changed to
'?' - the value is perceived as not measured.

Automatic conversion script
Id: cif_fix_values 3008 2015-01-20 13:52:24Z robertas 

The following automatic conversions were performed:

'_refine_ls_weighting_scheme' value 'w = 4F~o~^2^/\s^2^(F~o~^2^)' was
changed to 'calc'. New tag '_refine_ls_weighting_details' was
created. The value of the new tag was set to 'w =
4F~o~^2^/\s^2^(F~o~^2^)'.

Automatic conversion script
Id: cif_fix_values 3143 2015-03-26 13:38:13Z robertas 
;
_cod_original_cell_volume 1513.6(4)
_cod_original_sg_symbol_H-M 'P 21/n'
_cod_original_formula_sum 'C12 H12 N2 O6 Mn'
_cod_database_code 2007090

loop_
_symmetry_equiv_pos_as_xyz
x,y,z
1/2-x,1/2+y,1/2-z
-x,-y,-z
1/2+x,1/2-y,1/2+z

loop_
_atom_site_aniso_label
_atom_site_aniso_U_11
_atom_site_aniso_U_22
_atom_site_aniso_U_33
_atom_site_aniso_U_12
_atom_site_aniso_U_13
_atom_site_aniso_U_23
Mn(1) .0405(2) .0328(2) .0370(2) -.0005(2) .00480(10) -.0006(2)
O(1) .0520(10) .0510(10) .0430(10) .0070(9) -.0057(8) .0055(8)
O(2) .0510(10) .0364(9) .0440(10) -.0023(8) .0007(8) .0038(8)
O(3) .082(2) .0580(10) .101(2) -.0320(10) .0500(10) -.0340(10)
O(4) .0460(10) .0400(10) .0620(10) -.0029(8) .0183(9) -.0110(9)
O(5) .0510(10) .0450(10) .0660(10) .0110(10) .0220(10) .0150(10)
O(6) .0390(10) .0590(10) .0490(10) .0000(10) .0041(9) .0170(10)
N(1) .0420(10) .0350(10) .0370(10) .0006(9) .0041(8) .0014(9)
N(2) .0500(10) .0460(10) .0590(10) .0020(10) .0240(10) -.0040(10)
C(2) .0300(10) .0390(10) .0370(10) .0010(10) .0070(10) -.0010(10)
C(3) .049(2) .048(2) .0440(10) .0040(10) .0010(10) -.0090(10)
C(4) .053(2) .0450(10) .060(2) .0000(10) .0120(10) -.0160(10)
C(5) .059(2) .0340(10) .058(2) .0020(10) .0210(10) .0010(10)
C(6) .061(2) .0380(10) .042(2) .0030(10) .0100(10) .0050(10)
C(7) .0320(10) .0440(10) .0400(10) .0040(10) .0070(10) .0040(10)
C(8) .0500(10) .0490(10) .0430(10) -.0030(10) .0200(10) .0020(10)
C(9) .062(2) .066(2) .097(3) -.011(2) .041(2) .000(2)
C(10) .069(2) .092(3) .173(5) .002(2) .075(3) .006(3)
C(11) .088(3) .071(3) .186(5) .011(2) .088(3) -.011(3)
C(12) .082(2) .056(2) .127(3) -.001(2) .061(2) -.015(2)
C(13) .052(2) .0470(10) .0410(10) -.0100(10) .0150(10) -.0060(10)

loop_
_atom_site_label
_atom_site_fract_x
_atom_site_fract_y
_atom_site_fract_z
Mn(1) .75355(3) .14112(4) .87133(2)
O(1) .9609(2) .1416(2) 1.14830(10)
O(2) .8482(2) .0727(2) 1.00940(10)
O(3) .5269(2) -.2301(2) .8090(2)
O(4) .6806(2) -.0771(2) .83140(10)
O(5) .9081(2) .1109(2) .8215(2)
O(6) .6808(2) .2553(2) .74180(10)
N(1) .8076(2) .3552(2) .95290(10)
N(2) .5646(2) .1409(2) .8859(2)
C(2) .8722(2) .3313(3) 1.0406(2)
C(3) .9168(2) .4469(3) 1.1012(2)
C(4) .8943(3) .5914(3) 1.0697(2)
C(5) .8292(3) .6166(3) .9805(2)
C(6) .7871(2) .4961(3) .9239(2)
C(7) .8958(2) .1687(3) 1.0684(2)
C(8) .5071(2) .0118(3) .8639(2)
C(9) .3917(3) -.0073(4) .8664(3)
C(10) .3348(4) .1098(5) .8940(4)
C(11) .3916(4) .2422(5) .9152(4)
C(12) .5060(4) .2531(4) .9104(3)
C(13) .5760(2) -.1098(3) .8325(2)
H(1) .749(2) .512(3) .863(2)
H(2) .814(3) .718(4) .956(2)
H(3) .923(3) .666(3) 1.110(2)
H(4) .962(2) .425(3) 1.165(2)
H(5) .547(4) .333(4) .924(3)
H(6) .360(4) .333(4) .940(3)
H(7) .261(4) .085(5) .897(3)
H(8) .356(3) -.096(3) .848(2)
H(9) .921(3) .164(4) .782(2)
H(10) .959(3) .043(4) .839(2)
H(11) .613(3) .271(4) .720(2)
H(12) .730(3) .304(4) .721(2)

loop_
_geom_angle_atom_site_label_1
_geom_angle_atom_site_label_2
_geom_angle_atom_site_label_3
_geom_angle
_geom_angle_publ_flag
O(2) Mn(1) O(4) 93.59(7) yes
O(2) Mn(1) O(5) 92.50(8) yes
O(2) Mn(1) O(6) 167.11(7) yes
O(2) Mn(1) N(1) 74.61(7) yes
O(2) Mn(1) N(2) 99.04(8) yes
O(4) Mn(1) O(5) 95.40(7) yes
O(4) Mn(1) O(6) 99.16(8) yes
O(4) Mn(1) N(1) 161.53(7) yes
O(4) Mn(1) N(2) 73.00(7) yes
O(5) Mn(1) O(6) 84.48(9) yes
O(5) Mn(1) N(1) 99.20(8) yes
O(5) Mn(1) N(2) 164.02(8) yes
O(6) Mn(1) N(1) 93.46(8) yes
O(6) Mn(1) N(2) 86.55(8) yes
N(1) Mn(1) N(2) 94.51(8) yes
Mn(1) O(2) C(7) 119.4(2) yes
Mn(1) O(4) C(13) 121.1(2) yes
Mn(1) N(1) C(2) 112.80(10) yes
Mn(1) N(1) C(6) 129.1(2) yes
Mn(1) N(2) C(8) 114.3(2) yes
Mn(1) N(2) C(12) 128.0(2) yes
C(2) N(1) C(6) 118.1(2) no
C(8) N(2) C(12) 117.7(3) no
N(1) C(2) C(3) 122.0(2) no
N(1) C(2) C(7) 115.6(2) no
C(3) C(2) C(7) 122.5(2) no
C(2) C(3) C(4) 118.8(3) no
C(3) C(4) C(5) 119.5(3) no
C(4) C(5) C(6) 118.6(3) no
N(1) C(6) C(5) 123.0(2) no
O(1) C(7) O(2) 125.0(2) no
O(1) C(7) C(2) 117.6(2) no
O(2) C(7) C(2) 117.4(2) no
N(2) C(8) C(9) 122.2(3) no
N(2) C(8) C(13) 115.5(2) no
C(9) C(8) C(13) 122.3(3) no
C(8) C(9) C(10) 118.6(3) no
C(9) C(10) C(11) 119.7(3) no
C(10) C(11) C(12) 118.3(4) no
N(2) C(12) C(11) 123.5(4) no
O(3) C(13) O(4) 125.2(3) no
O(3) C(13) C(8) 118.7(2) no
O(4) C(13) C(8) 116.1(2) no
Mn(1) O(5) H(9) 122(2) no
Mn(1) O(5) H(10) 125(2) no
H(9) O(5) H(10) 113(3) no
Mn(1) O(6) H(11) 124(2) no
Mn(1) O(6) H(12) 117(2) no
H(11) O(6) H(12) 117(3) no
C(2) C(3) H(4) 120(2) no
C(4) C(3) H(4) 122(2) no
C(3) C(4) H(3) 118(2) no
C(5) C(4) H(3) 123(2) no
C(4) C(5) H(2) 121(2) no
C(6) C(5) H(2) 120(2) no
N(1) C(6) H(1) 118(2) no
C(5) C(6) H(1) 119(2) no
C(8) C(9) H(8) 118(2) no
C(10) C(9) H(8) 123(2) no
C(9) C(10) H(7) 112(3) no
C(11) C(10) H(7) 128(3) no
C(10) C(11) H(6) 126(2) no
C(12) C(11) H(6) 116(2) no
C(11) C(12) H(5) 123(3) no
N(2) C(12) H(5) 114(3) no

loop_
_geom_bond_atom_site_label_1
_geom_bond_atom_site_label_2
_geom_bond_distance
_geom_bond_publ_flag
Mn(1) O(2) 2.142(2) yes
Mn(1) O(4) 2.156(2) yes
Mn(1) O(5) 2.162(2) yes
Mn(1) O(6) 2.148(2) yes
Mn(1) N(1) 2.272(2) yes
Mn(1) N(2) 2.284(2) yes
O(1) C(7) 1.249(3) no
O(2) C(7) 1.249(3) no
O(3) C(13) 1.228(3) no
O(4) C(13) 1.265(3) no
N(1) C(2) 1.337(3) no
N(1) C(6) 1.339(3) no
N(2) C(8) 1.336(3) no
N(2) C(12) 1.328(4) no
C(2) C(3) 1.381(3) no
C(2) C(7) 1.524(3) no
C(3) C(4) 1.382(4) no
C(4) C(5) 1.358(4) no
C(5) C(6) 1.378(4) no
C(8) C(9) 1.374(4) no
C(8) C(13) 1.510(4) no
C(9) C(10) 1.371(5) no
C(10) C(11) 1.357(6) no
C(11) C(12) 1.365(5) no
O(5) H(9) .81(3) no
O(5) H(10) .84(3) no
O(6) H(11) .79(3) no
O(6) H(12) .85(4) no
C(3) H(4) .97(3) no
C(4) H(3) .90(3) no
C(5) H(2) .98(3) no
C(6) H(1) .90(2) no
C(9) H(8) .91(3) no
C(10) H(7) .91(5) no
C(11) H(6) 1.01(4) no

loop_
_geom_hbond_atom_site_label_D
_geom_hbond_atom_site_label_H
_geom_hbond_atom_site_label_A
_geom_hbond_site_symmetry_A
_geom_hbond_distance_DH
_geom_hbond_distance_HA
_geom_hbond_distance_DA
_geom_hbond_angle_DHA
_geom_hbond_publ_flag
O(5) H(9) O(3) 2_656 0.81(3) 1.90(3) 2.701(3) 170.8(3) y
O(5) H(10) O(1) 3_757 0.84(3) 1.89(4) 2.705(3) 163.1(3) y
O(6) H(11) O(1) 4_454 0.79(3) 1.96(3) 2.721(3) 163.4(3) y
O(6) H(12) O(4) 2_656 0.85(4) 1.82(4) 2.669(3) 173.3(3) y

loop_
_geom_torsion_atom_site_label_1
_geom_torsion_atom_site_label_2
_geom_torsion_atom_site_label_3
_geom_torsion_atom_site_label_4
_geom_torsion
_geom_torsion_publ_flag
Mn(1) O(2) C(7) O(1) -173.9(2) no
Mn(1) O(2) C(7) C(2) 6.3(3) no
Mn(1) O(4) C(13) O(3) 178.3(2) no
Mn(1) O(4) C(13) C(8) -0.5(3) no
Mn(1) N(1) C(2) C(3) 178.2(2) no
Mn(1) N(1) C(2) C(7) -0.4(2) no
Mn(1) N(1) C(6) C(5) -177.5(2) no
Mn(1) N(2) C(8) C(9) -178.4(2) no
Mn(1) N(2) C(8) C(13) -0.6(3) no
Mn(1) N(2) C(12) C(11) 178.6(4) no
O(1) C(7) C(2) N(1) 176.5(2) no
O(1) C(7) C(2) C(3) -2.1(4) no
O(2) Mn(1) O(4) C(13) 98.5(2) no
O(2) Mn(1) N(1) C(2) 2.5(2) no
O(2) Mn(1) N(1) C(6) 179.8(2) no
O(2) Mn(1) N(2) C(8) -90.7(2) no
O(2) Mn(1) N(2) C(12) 91.5(3) no
O(2) C(7) C(2) N(1) -3.7(3) no
O(2) C(7) C(2) C(3) 177.7(2) no
O(3) C(13) C(8) N(2) -178.2(3) no
O(3) C(13) C(8) C(9) -0.4(4) no
O(4) Mn(1) O(2) C(7) -170.4(2) no
O(4) Mn(1) N(1) C(2) 54.2(3) no
O(4) Mn(1) N(1) C(6) -128.5(3) no
O(4) Mn(1) N(2) C(8) 0.3(2) no
O(4) Mn(1) N(2) C(12) -177.5(3) no
O(4) C(13) C(8) N(2) 0.7(4) no
O(4) C(13) C(8) C(9) 178.5(3) no
O(5) Mn(1) O(2) C(7) 94.0(2) no
O(5) Mn(1) O(4) C(13) -168.7(2) no
O(5) Mn(1) N(1) C(2) -87.6(2) no
O(5) Mn(1) N(1) C(6) 89.7(2) no
O(5) Mn(1) N(2) C(8) 45.1(4) no
O(5) Mn(1) N(2) C(12) -132.8(4) no
O(6) Mn(1) O(2) C(7) 17.9(4) no
O(6) Mn(1) O(4) C(13) -83.4(2) no
O(6) Mn(1) N(1) C(2) -172.6(2) no
O(6) Mn(1) N(1) C(6) 4.7(2) no
O(6) Mn(1) N(2) C(8) 101.0(2) no
O(6) Mn(1) N(2) C(12) -76.8(3) no
N(1) Mn(1) O(2) C(7) -4.9(2) no
N(1) Mn(1) O(4) C(13) 49.1(3) no
N(1) Mn(1) N(2) C(8) -165.8(2) no
N(1) Mn(1) N(2) C(12) 16.4(3) no
N(1) C(2) C(3) C(4) -0.4(4) no
N(1) C(6) C(5) C(4) 0.0(5) no
N(2) Mn(1) O(2) C(7) -97.1(2) no
N(2) Mn(1) O(4) C(13) 0.1(2) no
N(2) Mn(1) N(1) C(2) 100.6(2) no
N(2) Mn(1) N(1) C(6) -82.1(2) no
N(2) C(8) C(9) C(10) -1.2(5) no
N(2) C(12) C(11) C(10) 0.2(8) no
C(2) N(1) C(6) C(5) -0.3(4) no
C(2) C(3) C(4) C(5) 0.1(4) no
C(3) C(2) N(1) C(6) 0.5(4) no
C(3) C(4) C(5) C(6) 0.1(4) no
C(4) C(3) C(2) C(7) 178.0(2) no
C(6) N(1) C(2) C(7) -178.0(2) no
C(8) N(2) C(12) C(11) 0.8(6) no
C(8) C(9) C(10) C(11) 2.2(7) no
C(9) C(8) N(2) C(12) -0.3(4) no
C(9) C(10) C(11) C(12) -1.7(8) no
C(10) C(9) C(8) C(13) -178.7(4) no
C(12) N(2) C(8) C(13) 177.4(3) no
